data_1557613
loop_
_publ_author_name
'Zhang, Ye'
'Zheng, Tian-Lu'
'Cheng, Fu'
'Dai, Kun-Long'
'Zhang, Kun'
'Ma, Ai-Jun'
'Zhang, Fu-Min'
'Zhang, Xiao-Ming'
'Wang, Shao-Hua'
'Tu, Yong-Qiang'

_publ_section_title
;
 Facile access to diverse all-carbon quaternary center containing
 spirobicycles by exploring a tandem Castro--Stephens coupling/acyloxy
 shift/cyclization/semipinacol rearrangement sequence
;
_journal_issue 15
_journal_name_full 'Chemical Science'
_journal_page_first 3878
_journal_page_last 3884
_journal_paper_doi 10.1039/D0SC00102C
_journal_volume 11
_journal_year 2020
_chemical_formula_moiety 'C22 H28 O5 S'
_chemical_formula_sum 'C22 H28 O5 S'
_chemical_formula_weight 404.50
_space_group_crystal_system triclinic
_space_group_IT_number 2
_space_group_name_Hall '-P 1'
_space_group_name_H-M_alt 'P -1'
_atom_sites_solution_hydrogens geom
_atom_sites_solution_primary direct
_audit_creation_date 2019-06-28
_audit_creation_method
;
Olex2 1.2
(compiled 2018.05.29 svn.r3508 for OlexSys, GUI svn.r5506)
;
_audit_update_record
;
2019-10-29 deposited with the CCDC.	2020-03-11 downloaded from the CCDC.
;
_cell_angle_alpha 92.571(3)
_cell_angle_beta 96.250(4)
_cell_angle_gamma 97.449(4)
_cell_formula_units_Z 2
_cell_length_a 7.3975(3)
_cell_length_b 10.7485(5)
_cell_length_c 13.1441(5)
_cell_measurement_reflns_used 5801
_cell_measurement_temperature 292.1(3)
_cell_measurement_theta_max 69.8890
_cell_measurement_theta_min 6.7770
_cell_volume 1028.29(8)
_computing_cell_refinement 'CrysAlisPro 1.171.38.41 (Rigaku OD, 2015)'
_computing_data_collection 'CrysAlisPro 1.171.38.41 (Rigaku OD, 2015)'
_computing_data_reduction 'CrysAlisPro 1.171.38.41 (Rigaku OD, 2015)'
_computing_molecular_graphics 'Olex2 (Dolomanov et al., 2009)'
_computing_publication_material 'Olex2 (Dolomanov et al., 2009)'
_computing_structure_refinement 'ShelXL (Sheldrick, 2015)'
_computing_structure_solution 'ShelXS (Sheldrick, 2008)'
_diffrn_ambient_environment air
_diffrn_ambient_temperature 292.1(3)
_diffrn_detector 'CCD plate'
_diffrn_detector_area_resol_mean 16.0733
_diffrn_detector_type Eos
_diffrn_measured_fraction_theta_full 0.999
_diffrn_measured_fraction_theta_max 0.999
_diffrn_measurement_details
;
List of Runs (angles in degrees, time in seconds):

  # Type    Start    End  Width  t~exp~   \w     \q     \k     \f   Frames
#--------------------------------------------------------------------------
  1  \w     44.00 116.00   1.00    1.50    --  108.00-111.00 150.00   72
  2  \w     41.00  95.00   1.00    1.50    --  108.00 -63.00 150.00   54
  3  \w     43.00  72.00   1.00    1.00    --   64.00  42.00 130.49   29
  4  \w     67.00  98.00   1.00    1.50    --   84.00  46.00 157.56   31
  5  \w     86.00 112.00   1.00    1.50    --  108.00  63.00 150.00   26
  6  \w    112.00 168.00   1.00    1.50    --  108.00  77.00 120.00   56
  7  \w     98.00 125.00   1.00    1.00    --   60.00  76.00  40.65   27
  8  \w     83.00 114.00   1.00    1.50    --  104.00  60.00  -4.43   31
  9  \w    113.00 169.00   1.00    1.50    --  108.00  77.00 -30.00   56
 10  \w    116.00 177.00   1.00    1.50    --  108.00  77.00 -90.00   61
 11  \w    102.00 151.00   1.00    1.50    --  108.00 178.00   0.00   49
 12  \w     79.00 176.00   1.00    1.50    --  108.00  77.00   0.00   97
 13  \w     84.00 130.00   1.00    1.00    --   64.00  66.00-124.42   46
 14  \w     87.00 112.00   1.00    1.50    --  108.00  63.00-150.00   25
 15  \w     78.00 168.00   1.00    1.50    --  108.00  77.00-150.00   90
 16  \w     83.00 110.00   1.00    1.50    --  108.00  38.00   0.00   27
 17  \w     78.00 160.00   1.00    1.50    --  108.00  77.00 -60.00   82
 18  \w     87.00 112.00   1.00    1.50    --  108.00  63.00  60.00   25
 19  \w     79.00 177.00   1.00    1.50    --  108.00  77.00  30.00   98
 20  \w     86.00 112.00   1.00    1.50    --  108.00  63.00 -60.00   26
 21  \w     78.00 104.00   1.00    1.50    --  108.00  77.00 -30.00   26
 22  \w     78.00 113.00   1.00    1.50    --  108.00  77.00 -90.00   35
 23  \w     79.00 160.00   1.00    1.50    --  108.00  77.00-120.00   81
 24  \w     81.00 177.00   1.00    1.50    --  108.00  77.00-180.00   96
 25  \w     59.00  92.00   1.00    1.50    --   88.00  75.00-163.19   33
 26  \w     54.00 103.00   1.00    1.00    --   80.00  72.00 -92.70   49
 27  \w     51.00 106.00   1.00    1.00    --   72.00  55.00  -3.17   55
 28  \w     71.00 100.00   1.00    1.50    --   92.00  54.00  56.73   29
 29  \w     78.00 154.00   1.00    1.50    --  108.00  77.00  60.00   76
 30  \w     78.00 176.00   1.00    1.50    --  108.00  77.00 150.00   98
 31  \w     79.00 107.00   1.00    1.50    --  108.00  77.00 120.00   28
 32  \w     80.00 166.00   1.00    1.50    --  108.00  77.00  90.00   86
 33  \w     67.00  93.00   1.00    1.50    --   88.00  51.00 129.95   26
 34  \w     48.00  75.00   1.00    1.00    --   68.00  55.00 138.24   27
 35  \w     49.00 140.00   1.00    1.00    --   72.00  66.00 164.20   91
 36  \w     41.00  68.00   1.00    1.00    --    0.00  19.00 -30.00   27
 37  \w     17.00  44.00   1.00    1.00    --   48.00  78.00-115.08   27
 38  \w     41.00  79.00   1.00    1.00    --   64.00  66.00-124.42   38
 39  \w     48.00 113.00   1.00    1.00    --   76.00  77.00 -72.18   65
 40  \w     47.00 133.00   1.00    1.00    --   68.00  63.00  23.94   86
 41  \w     43.00 130.00   1.00    1.00    --   72.00  75.00-110.92   87
 42  \w     45.00  70.00   1.00    1.00    --    0.00  38.00-180.00   25
 43  \w     24.00  50.00   1.00    1.00    --   54.00  77.00-150.00   26
 44  \w     37.00  62.00   1.00    1.00    --   60.00  67.00-174.60   25
 45  \w     28.00  74.00   1.00    1.00    --   56.00  73.00-131.03   46
 46  \w     20.00  45.00   1.00    1.00    --   52.00  81.00 -38.20   25
 47  \w     24.00  50.00   1.00    1.00    --   54.00  77.00   0.00   26
 48  \w     31.00  66.00   1.00    1.00    --   60.00  76.00  40.65   35
 49  \w     27.00  66.00   1.00    1.00    --   54.00  77.00  60.00   39
 50  \w     38.00  64.00   1.00    1.00    --   60.00  62.00 118.01   26
 51  \w     15.00  43.00   1.00    1.00    --   48.00  82.00 153.27   28
 52  \w      9.00  34.00   1.00    1.00    --   44.00  85.00  96.32   25
 53  \w      5.00  30.00   1.00    1.00    --   40.00  85.00  65.41   25
 54  \w      2.00  40.00   1.00    1.00    --    0.00  19.00 -30.00   38
 55  \w     43.00 138.00   1.00    1.50    --  108.00 -77.00 -30.00   95
 56  \w     53.00  89.00   1.00    1.50    --  108.00-111.00-180.00   36
 57  \w     28.00  87.00   1.00    1.00    --   54.00-125.00 -90.00   59
 58  \w     36.00 116.00   1.00    1.50    --  108.00-111.00 -30.00   80
 59  \w      6.00  85.00   1.00    1.00    --   54.00 -99.00  60.00   79
 60  \w    -14.00  74.00   1.00    1.00    --   54.00 -57.00 -90.00   88
 61  \w    -20.00  30.00   1.00    1.00    --    0.00  38.00-180.00   50
 62  \w      7.00  33.00   1.00    1.00    --   44.00  89.00 -77.24   26
 63  \w     25.00  51.00   1.00    1.00    --   54.00  77.00 -60.00   26
 64  \w    -28.00  -3.00   1.00    1.00    --    0.00  19.00 -30.00   25
 65  \w    -24.00   4.00   1.00    1.00    --   24.00 111.00  68.59   28
 66  \w    -19.00  43.00   1.00    1.00    --    0.00 -19.00 120.00   62
 67  \w     -8.00  72.00   1.00    1.00    --   54.00 -57.00 120.00   80
 68  \w    -24.00   1.00   1.00    1.00    --   28.00 117.00-130.18   25
 69  \w    -62.00 -33.00   1.00    1.00    --    0.00 -19.00 120.00   29
;
_diffrn_measurement_device 'four-circle diffractometer'
_diffrn_measurement_device_type 'SuperNova, Dual, Cu at zero, Eos'
_diffrn_measurement_method '\w scans'
_diffrn_orient_matrix_type 'CrysAlisPro convention (1999,Acta A55,543-557)'
_diffrn_orient_matrix_UB_11 -0.0698395000
_diffrn_orient_matrix_UB_12 0.1028010000
_diffrn_orient_matrix_UB_13 -0.0658448000
_diffrn_orient_matrix_UB_21 0.0336692000
_diffrn_orient_matrix_UB_22 -0.0739443000
_diffrn_orient_matrix_UB_23 -0.0977321000
_diffrn_orient_matrix_UB_31 -0.1967211000
_diffrn_orient_matrix_UB_32 -0.0702378000
_diffrn_orient_matrix_UB_33 -0.0080497000
_diffrn_radiation_monochromator mirror
_diffrn_radiation_probe x-ray
_diffrn_radiation_type CuK\a
_diffrn_radiation_wavelength 1.54184
_diffrn_reflns_av_R_equivalents 0.0420
_diffrn_reflns_av_unetI/netI 0.0304
_diffrn_reflns_Laue_measured_fraction_full 0.999
_diffrn_reflns_Laue_measured_fraction_max 0.999
_diffrn_reflns_limit_h_max 8
_diffrn_reflns_limit_h_min -8
_diffrn_reflns_limit_k_max 12
_diffrn_reflns_limit_k_min -12
_diffrn_reflns_limit_l_max 15
_diffrn_reflns_limit_l_min -15
_diffrn_reflns_number 14982
_diffrn_reflns_point_group_measured_fraction_full 0.999
_diffrn_reflns_point_group_measured_fraction_max 0.999
_diffrn_reflns_theta_full 66.589
_diffrn_reflns_theta_max 66.589
_diffrn_reflns_theta_min 4.156
_diffrn_source 'micro-focus sealed X-ray tube'
_diffrn_source_type 'SuperNova (Cu) X-ray Source'
_exptl_absorpt_coefficient_mu 1.651
_exptl_absorpt_correction_T_max 1.00000
_exptl_absorpt_correction_T_min 0.48684
_exptl_absorpt_correction_type multi-scan
_exptl_absorpt_process_details
;
CrysAlisPro 1.171.38.41 (Rigaku Oxford Diffraction, 2015)
Empirical absorption correction using spherical harmonics,
 implemented in SCALE3 ABSPACK scaling algorithm.
;
_exptl_crystal_colour 'clear light colourless'
_exptl_crystal_colour_lustre clear
_exptl_crystal_colour_modifier light
_exptl_crystal_colour_primary colourless
_exptl_crystal_density_diffrn 1.306
_exptl_crystal_description plate
_exptl_crystal_F_000 432
_exptl_crystal_size_max 0.27
_exptl_crystal_size_mid 0.12
_exptl_crystal_size_min 0.03
_refine_diff_density_max 0.304
_refine_diff_density_min -0.367
_refine_diff_density_rms 0.043
_refine_ls_extinction_method none
_refine_ls_goodness_of_fit_ref 1.047
_refine_ls_hydrogen_treatment constr
_refine_ls_matrix_type full
_refine_ls_number_parameters 254
_refine_ls_number_reflns 3632
_refine_ls_number_restraints 0
_refine_ls_restrained_S_all 1.047
_refine_ls_R_factor_all 0.0507
_refine_ls_R_factor_gt 0.0428
_refine_ls_shift/su_max 0.001
_refine_ls_shift/su_mean 0.000
_refine_ls_structure_factor_coef Fsqd
_refine_ls_weighting_details 'w=1/[\s^2^(Fo^2^)+(0.0634P)^2^+0.2953P] where P=(Fo^2^+2Fc^2^)/3'
_refine_ls_weighting_scheme calc
_refine_ls_wR_factor_gt 0.1155
_refine_ls_wR_factor_ref 0.1223
_reflns_Friedel_coverage 0.000
_reflns_number_gt 3088
_reflns_number_total 3632
_reflns_threshold_expression 'I > 2\s(I)'
_cod_data_source_file d0sc00102c2.cif
_cod_data_source_block zhangy_0626
_cod_depositor_comments
;Adding full bibliography for 1557613--1557618.cif.

 Adding full bibliography for 1557613--1557618.cif.
;
_cod_database_code 1557613
_shelx_shelxl_version_number 2018/3
_shelx_space_group_comment
;
The symmetry employed for this shelxl refinement is uniquely defined
by the following loop, which should always be used as a source of
symmetry information in preference to the above space-group names.
They are only intended as comments.
;
_reflns_odcompleteness_completeness 99.86
_reflns_odcompleteness_iscentric 1
_reflns_odcompleteness_theta 66.97
_olex2_refinement_description
;
1. Fixed Uiso
 At 1.2 times of:
  All C(H) groups, All C(H,H) groups
 At 1.5 times of:
  All C(H,H,H) groups
2.a Ternary CH refined with riding coordinates:
 C2(H2)
2.b Secondary CH2 refined with riding coordinates:
 C3(H3A,H3B), C4(H4A,H4B), C5(H5A,H5B), C6(H6A,H6B), C9(H9A,H9B), C10(H10A,
 H10B), C11(H11A,H11B), C13(H13A,H13B), C14(H14A,H14B), C15(H15A,H15B)
2.c Aromatic/amide H refined with riding coordinates:
 C17(H17), C18(H18), C20(H20), C21(H21)
2.d Idealised Me refined as rotating group:
 C22(H22A,H22B,H22C)
;
_olex2_date_sample_data_collection 2019-06-27
_olex2_submission_special_instructions 'No special instructions were received'
_oxdiff_exptl_absorpt_empirical_details
;
Empirical correction (ABSPACK) includes:
- Absorption correction using spherical harmonics
- Frame scaling
;
_oxdiff_exptl_absorpt_empirical_full_max 1.618
_oxdiff_exptl_absorpt_empirical_full_min 0.443

loop_
_space_group_symop_operation_xyz
'x, y, z'
'-x, -y, -z'

loop_
_atom_site_label
_atom_site_type_symbol
_atom_site_fract_x
_atom_site_fract_y
_atom_site_fract_z
_atom_site_U_iso_or_equiv
_atom_site_adp_type
_atom_site_occupancy
_atom_site_site_symmetry_order
_atom_site_calc_flag
_atom_site_refinement_flags_posn
_atom_site_refinement_flags_adp
_atom_site_refinement_flags_occupancy
_atom_site_disorder_assembly
_atom_site_disorder_group
S1 S 0.26333(7) 0.33623(4) 0.91508(3) 0.04391(17) Uani 1 1 d . . . . .
O1 O -0.1622(3) 0.87047(19) 0.61252(13) 0.0920(7) Uani 1 1 d . . . . .
O2 O -0.0575(2) 0.63465(15) 0.44756(10) 0.0583(4) Uani 1 1 d . . . . .
O3 O 0.3165(2) 0.48230(13) 0.92510(10) 0.0529(4) Uani 1 1 d . . . . .
O4 O 0.0715(2) 0.30530(18) 0.88719(13) 0.0680(5) Uani 1 1 d . . . . .
O5 O 0.3435(2) 0.29585(14) 1.00921(10) 0.0553(4) Uani 1 1 d . . . . .
C1 C 0.1178(2) 0.76290(16) 0.81302(12) 0.0341(4) Uani 1 1 d . . . . .
C2 C 0.0350(3) 0.86530(17) 0.87437(14) 0.0434(5) Uani 1 1 d . . . . .
H2 H -0.045528 0.826365 0.921905 0.052 Uiso 1 1 calc R . . . .
C3 C 0.1996(3) 0.9486(2) 0.93308(18) 0.0599(6) Uani 1 1 d . . . . .
H3A H 0.218627 0.924414 1.003259 0.072 Uiso 1 1 calc R . . . .
H3B H 0.179162 1.035929 0.934032 0.072 Uiso 1 1 calc R . . . .
C4 C 0.3671(3) 0.9305(2) 0.87755(17) 0.0562(6) Uani 1 1 d . . . . .
H4A H 0.457602 0.894671 0.922090 0.067 Uiso 1 1 calc R . . . .
H4B H 0.423327 1.010190 0.856214 0.067 Uiso 1 1 calc R . . . .
C5 C 0.2941(3) 0.84030(18) 0.78396(15) 0.0446(5) Uani 1 1 d . . . . .
H5A H 0.383807 0.785629 0.769465 0.053 Uiso 1 1 calc R . . . .
H5B H 0.266329 0.886853 0.723973 0.053 Uiso 1 1 calc R . . . .
C6 C -0.0750(4) 0.9303(2) 0.79221(18) 0.0642(7) Uani 1 1 d . . . . .
H6A H -0.193771 0.942004 0.813053 0.077 Uiso 1 1 calc R . . . .
H6B H -0.009726 1.011890 0.781013 0.077 Uiso 1 1 calc R . . . .
C7 C -0.0979(3) 0.8458(2) 0.69613(16) 0.0535(5) Uani 1 1 d . . . . .
C8 C -0.0265(2) 0.72228(16) 0.71894(13) 0.0360(4) Uani 1 1 d . . . . .
C9 C -0.1908(3) 0.6299(2) 0.74461(15) 0.0495(5) Uani 1 1 d . . . . .
H9A H -0.147905 0.551996 0.764437 0.059 Uiso 1 1 calc R . . . .
H9B H -0.241583 0.665412 0.802610 0.059 Uiso 1 1 calc R . . . .
C10 C -0.3416(3) 0.6015(3) 0.65468(18) 0.0670(7) Uani 1 1 d . . . . .
H10A H -0.395947 0.677262 0.640489 0.080 Uiso 1 1 calc R . . . .
H10B H -0.437073 0.538722 0.673064 0.080 Uiso 1 1 calc R . . . .
C11 C -0.2678(3) 0.5537(3) 0.55841(19) 0.0697(7) Uani 1 1 d . . . . .
H11A H -0.250931 0.466421 0.565513 0.084 Uiso 1 1 calc R . . . .
H11B H -0.359755 0.556515 0.500328 0.084 Uiso 1 1 calc R . . . .
C12 C -0.0921(3) 0.62400(19) 0.53508(14) 0.0453(5) Uani 1 1 d . . . . .
C13 C 0.0494(3) 0.66870(18) 0.62466(13) 0.0390(4) Uani 1 1 d . . . . .
H13A H 0.138718 0.732962 0.602437 0.047 Uiso 1 1 calc R . . . .
H13B H 0.113430 0.598870 0.644855 0.047 Uiso 1 1 calc R . . . .
C14 C 0.1636(3) 0.65946(17) 0.88474(13) 0.0394(4) Uani 1 1 d . . . . .
H14A H 0.243266 0.698689 0.944153 0.047 Uiso 1 1 calc R . . . .
H14B H 0.050637 0.622051 0.908721 0.047 Uiso 1 1 calc R . . . .
C15 C 0.2541(4) 0.5560(2) 0.84004(15) 0.0563(6) Uani 1 1 d . . . . .
H15A H 0.167629 0.503124 0.790265 0.068 Uiso 1 1 calc R . . . .
H15B H 0.357462 0.590857 0.806003 0.068 Uiso 1 1 calc R . . . .
C16 C 0.3772(3) 0.28593(17) 0.81379(14) 0.0383(4) Uani 1 1 d . . . . .
C17 C 0.2771(3) 0.2330(2) 0.72391(15) 0.0481(5) Uani 1 1 d . . . . .
H17 H 0.149730 0.226612 0.715948 0.058 Uiso 1 1 calc R . . . .
C18 C 0.3679(3) 0.1898(2) 0.64604(16) 0.0536(5) Uani 1 1 d . . . . .
H18 H 0.300414 0.154108 0.585564 0.064 Uiso 1 1 calc R . . . .
C19 C 0.5572(3) 0.19833(19) 0.65598(16) 0.0483(5) Uani 1 1 d . . . . .
C20 C 0.6551(3) 0.2536(2) 0.74670(17) 0.0559(5) Uani 1 1 d . . . . .
H20 H 0.782584 0.261154 0.754380 0.067 Uiso 1 1 calc R . . . .
C21 C 0.5670(3) 0.2975(2) 0.82537(16) 0.0511(5) Uani 1 1 d . . . . .
H21 H 0.634249 0.334452 0.885505 0.061 Uiso 1 1 calc R . . . .
C22 C 0.6562(4) 0.1505(3) 0.5712(2) 0.0717(7) Uani 1 1 d . . . . .
H22A H 0.673059 0.064624 0.580882 0.107 Uiso 1 1 calc GR . . . .
H22B H 0.773649 0.200730 0.572276 0.107 Uiso 1 1 calc GR . . . .
H22C H 0.584926 0.155781 0.506345 0.107 Uiso 1 1 calc GR . . . .

loop_
_atom_site_aniso_label
_atom_site_aniso_U_11
_atom_site_aniso_U_22
_atom_site_aniso_U_33
_atom_site_aniso_U_23
_atom_site_aniso_U_13
_atom_site_aniso_U_12
S1 0.0459(3) 0.0454(3) 0.0402(3) 0.00828(19) 0.0004(2) 0.0069(2)
O1 0.1368(19) 0.0801(13) 0.0600(11) 0.0009(9) -0.0315(11) 0.0551(12)
O2 0.0727(11) 0.0684(10) 0.0337(7) 0.0004(6) -0.0050(7) 0.0192(8)
O3 0.0728(10) 0.0418(8) 0.0438(7) 0.0063(6) -0.0092(7) 0.0191(7)
O4 0.0455(9) 0.0949(13) 0.0617(10) 0.0011(9) 0.0061(7) 0.0042(8)
O5 0.0726(11) 0.0549(9) 0.0394(7) 0.0160(6) 0.0013(7) 0.0127(7)
C1 0.0384(10) 0.0312(9) 0.0318(8) 0.0009(7) 0.0005(7) 0.0046(7)
C2 0.0516(12) 0.0374(10) 0.0412(10) -0.0050(8) 0.0032(8) 0.0100(9)
C3 0.0712(16) 0.0474(12) 0.0559(13) -0.0160(10) -0.0049(11) 0.0053(11)
C4 0.0538(13) 0.0441(12) 0.0630(13) -0.0051(10) -0.0118(10) -0.0041(10)
C5 0.0441(11) 0.0423(10) 0.0443(10) 0.0036(8) 0.0000(8) -0.0018(8)
C6 0.0814(17) 0.0502(13) 0.0616(14) -0.0087(10) -0.0097(12) 0.0304(12)
C7 0.0602(14) 0.0498(12) 0.0498(12) 0.0001(9) -0.0097(10) 0.0200(10)
C8 0.0373(10) 0.0362(9) 0.0335(9) -0.0006(7) 0.0001(7) 0.0059(8)
C9 0.0410(11) 0.0590(13) 0.0459(11) -0.0067(9) 0.0088(9) -0.0025(9)
C10 0.0345(12) 0.0947(19) 0.0657(14) -0.0216(13) 0.0037(10) -0.0035(12)
C11 0.0413(13) 0.099(2) 0.0589(14) -0.0296(13) -0.0036(10) -0.0084(12)
C12 0.0481(12) 0.0488(11) 0.0389(10) -0.0066(8) -0.0034(8) 0.0157(9)
C13 0.0369(10) 0.0457(10) 0.0328(9) -0.0012(7) 0.0010(7) 0.0029(8)
C14 0.0495(11) 0.0372(10) 0.0318(9) 0.0041(7) 0.0012(8) 0.0090(8)
C15 0.0844(17) 0.0516(12) 0.0400(10) 0.0139(9) 0.0068(10) 0.0326(11)
C16 0.0400(11) 0.0350(9) 0.0391(9) 0.0091(7) -0.0022(8) 0.0049(8)
C17 0.0400(11) 0.0555(12) 0.0462(11) 0.0039(9) -0.0074(8) 0.0071(9)
C18 0.0581(14) 0.0566(13) 0.0424(11) -0.0011(9) -0.0090(9) 0.0076(10)
C19 0.0569(13) 0.0409(10) 0.0484(11) 0.0092(8) 0.0063(9) 0.0089(9)
C20 0.0378(12) 0.0666(14) 0.0616(13) 0.0049(11) 0.0015(10) 0.0037(10)
C21 0.0448(12) 0.0582(13) 0.0450(11) 0.0009(9) -0.0081(9) -0.0006(9)
C22 0.0811(19) 0.0687(16) 0.0688(16) 0.0000(12) 0.0213(13) 0.0145(13)

loop_
_atom_type_symbol
_atom_type_description
_atom_type_scat_dispersion_real
_atom_type_scat_dispersion_imag
_atom_type_scat_source
C C 0.0181 0.0091 'International Tables Vol C Tables 4.2.6.8 and 6.1.1.4'
H H 0.0000 0.0000 'International Tables Vol C Tables 4.2.6.8 and 6.1.1.4'
O O 0.0492 0.0322 'International Tables Vol C Tables 4.2.6.8 and 6.1.1.4'
S S 0.3331 0.5567 'International Tables Vol C Tables 4.2.6.8 and 6.1.1.4'

loop_
_geom_angle_atom_site_label_1
_geom_angle_atom_site_label_2
_geom_angle_atom_site_label_3
_geom_angle
_geom_angle_site_symmetry_1
_geom_angle_site_symmetry_3
_geom_angle_publ_flag
O3 S1 C16 104.68(9) . . ?
O4 S1 O3 110.01(10) . . ?
O4 S1 O5 118.99(10) . . ?
O4 S1 C16 108.56(10) . . ?
O5 S1 O3 103.76(8) . . ?
O5 S1 C16 109.87(9) . . ?
C15 O3 S1 118.53(13) . . ?
C5 C1 C2 101.02(15) . . ?
C5 C1 C8 112.67(14) . . ?
C8 C1 C2 104.78(14) . . ?
C14 C1 C2 108.99(14) . . ?
C14 C1 C5 111.36(15) . . ?
C14 C1 C8 116.55(15) . . ?
C1 C2 H2 110.6 . . ?
C3 C2 C1 105.41(16) . . ?
C3 C2 H2 110.6 . . ?
C3 C2 C6 114.92(19) . . ?
C6 C2 C1 104.44(15) . . ?
C6 C2 H2 110.6 . . ?
C2 C3 H3A 110.3 . . ?
C2 C3 H3B 110.3 . . ?
C2 C3 C4 107.06(16) . . ?
H3A C3 H3B 108.6 . . ?
C4 C3 H3A 110.3 . . ?
C4 C3 H3B 110.3 . . ?
C3 C4 H4A 110.6 . . ?
C3 C4 H4B 110.6 . . ?
C3 C4 C5 105.77(17) . . ?
H4A C4 H4B 108.7 . . ?
C5 C4 H4A 110.6 . . ?
C5 C4 H4B 110.6 . . ?
C1 C5 H5A 110.6 . . ?
C1 C5 H5B 110.6 . . ?
C4 C5 C1 105.55(16) . . ?
C4 C5 H5A 110.6 . . ?
C4 C5 H5B 110.6 . . ?
H5A C5 H5B 108.8 . . ?
C2 C6 H6A 110.4 . . ?
C2 C6 H6B 110.4 . . ?
H6A C6 H6B 108.6 . . ?
C7 C6 C2 106.43(16) . . ?
C7 C6 H6A 110.4 . . ?
C7 C6 H6B 110.4 . . ?
O1 C7 C6 125.9(2) . . ?
O1 C7 C8 123.96(19) . . ?
C6 C7 C8 110.11(16) . . ?
C7 C8 C1 101.52(14) . . ?
C7 C8 C9 107.08(17) . . ?
C7 C8 C13 110.37(15) . . ?
C9 C8 C1 113.00(15) . . ?
C13 C8 C1 115.16(15) . . ?
C13 C8 C9 109.19(15) . . ?
C8 C9 H9A 109.1 . . ?
C8 C9 H9B 109.1 . . ?
H9A C9 H9B 107.8 . . ?
C10 C9 C8 112.59(18) . . ?
C10 C9 H9A 109.1 . . ?
C10 C9 H9B 109.1 . . ?
C9 C10 H10A 109.3 . . ?
C9 C10 H10B 109.3 . . ?
C9 C10 C11 111.75(18) . . ?
H10A C10 H10B 107.9 . . ?
C11 C10 H10A 109.3 . . ?
C11 C10 H10B 109.3 . . ?
C10 C11 H11A 108.4 . . ?
C10 C11 H11B 108.4 . . ?
H11A C11 H11B 107.5 . . ?
C12 C11 C10 115.52(19) . . ?
C12 C11 H11A 108.4 . . ?
C12 C11 H11B 108.4 . . ?
O2 C12 C11 121.44(19) . . ?
O2 C12 C13 121.2(2) . . ?
C11 C12 C13 116.98(17) . . ?
C8 C13 H13A 108.5 . . ?
C8 C13 H13B 108.5 . . ?
C12 C13 C8 115.08(16) . . ?
C12 C13 H13A 108.5 . . ?
C12 C13 H13B 108.5 . . ?
H13A C13 H13B 107.5 . . ?
C1 C14 H14A 108.2 . . ?
C1 C14 H14B 108.2 . . ?
H14A C14 H14B 107.3 . . ?
C15 C14 C1 116.42(15) . . ?
C15 C14 H14A 108.2 . . ?
C15 C14 H14B 108.2 . . ?
O3 C15 C14 107.22(15) . . ?
O3 C15 H15A 110.3 . . ?
O3 C15 H15B 110.3 . . ?
C14 C15 H15A 110.3 . . ?
C14 C15 H15B 110.3 . . ?
H15A C15 H15B 108.5 . . ?
C17 C16 S1 119.88(15) . . ?
C17 C16 C21 120.52(18) . . ?
C21 C16 S1 119.59(15) . . ?
C16 C17 H17 120.3 . . ?
C18 C17 C16 119.37(19) . . ?
C18 C17 H17 120.3 . . ?
C17 C18 H18 119.3 . . ?
C17 C18 C19 121.41(19) . . ?
C19 C18 H18 119.3 . . ?
C18 C19 C20 118.2(2) . . ?
C18 C19 C22 121.4(2) . . ?
C20 C19 C22 120.5(2) . . ?
C19 C20 H20 119.3 . . ?
C21 C20 C19 121.3(2) . . ?
C21 C20 H20 119.3 . . ?
C16 C21 H21 120.4 . . ?
C20 C21 C16 119.19(19) . . ?
C20 C21 H21 120.4 . . ?
C19 C22 H22A 109.5 . . ?
C19 C22 H22B 109.5 . . ?
C19 C22 H22C 109.5 . . ?
H22A C22 H22B 109.5 . . ?
H22A C22 H22C 109.5 . . ?
H22B C22 H22C 109.5 . . ?

loop_
_geom_bond_atom_site_label_1
_geom_bond_atom_site_label_2
_geom_bond_distance
_geom_bond_site_symmetry_2
_geom_bond_publ_flag
S1 O3 1.5643(15) . ?
S1 O4 1.4187(17) . ?
S1 O5 1.4233(14) . ?
S1 C16 1.7526(19) . ?
O1 C7 1.204(3) . ?
O2 C12 1.213(2) . ?
O3 C15 1.467(2) . ?
C1 C2 1.562(2) . ?
C1 C5 1.547(3) . ?
C1 C8 1.550(2) . ?
C1 C14 1.537(2) . ?
C2 H2 0.9800 . ?
C2 C3 1.526(3) . ?
C2 C6 1.530(3) . ?
C3 H3A 0.9700 . ?
C3 H3B 0.9700 . ?
C3 C4 1.534(3) . ?
C4 H4A 0.9700 . ?
C4 H4B 0.9700 . ?
C4 C5 1.535(3) . ?
C5 H5A 0.9700 . ?
C5 H5B 0.9700 . ?
C6 H6A 0.9700 . ?
C6 H6B 0.9700 . ?
C6 C7 1.503(3) . ?
C7 C8 1.521(3) . ?
C8 C9 1.544(3) . ?
C8 C13 1.534(2) . ?
C9 H9A 0.9700 . ?
C9 H9B 0.9700 . ?
C9 C10 1.525(3) . ?
C10 H10A 0.9700 . ?
C10 H10B 0.9700 . ?
C10 C11 1.526(3) . ?
C11 H11A 0.9700 . ?
C11 H11B 0.9700 . ?
C11 C12 1.485(3) . ?
C12 C13 1.504(3) . ?
C13 H13A 0.9700 . ?
C13 H13B 0.9700 . ?
C14 H14A 0.9700 . ?
C14 H14B 0.9700 . ?
C14 C15 1.500(3) . ?
C15 H15A 0.9700 . ?
C15 H15B 0.9700 . ?
C16 C17 1.381(3) . ?
C16 C21 1.385(3) . ?
C17 H17 0.9300 . ?
C17 C18 1.379(3) . ?
C18 H18 0.9300 . ?
C18 C19 1.382(3) . ?
C19 C20 1.392(3) . ?
C19 C22 1.505(3) . ?
C20 H20 0.9300 . ?
C20 C21 1.378(3) . ?
C21 H21 0.9300 . ?
C22 H22A 0.9600 . ?
C22 H22B 0.9600 . ?
C22 H22C 0.9600 . ?

loop_
_geom_torsion_atom_site_label_1
_geom_torsion_atom_site_label_2
_geom_torsion_atom_site_label_3
_geom_torsion_atom_site_label_4
_geom_torsion
_geom_torsion_site_symmetry_1
_geom_torsion_site_symmetry_2
_geom_torsion_site_symmetry_3
_geom_torsion_site_symmetry_4
_geom_torsion_publ_flag
S1 O3 C15 C14 129.19(17) . . . . ?
S1 C16 C17 C18 -177.76(15) . . . . ?
S1 C16 C21 C20 177.72(16) . . . . ?
O1 C7 C8 C1 153.2(3) . . . . ?
O1 C7 C8 C9 -88.1(3) . . . . ?
O1 C7 C8 C13 30.6(3) . . . . ?
O2 C12 C13 C8 145.46(18) . . . . ?
O3 S1 C16 C17 -114.09(16) . . . . ?
O3 S1 C16 C21 67.10(17) . . . . ?
O4 S1 O3 C15 -51.34(17) . . . . ?
O4 S1 C16 C17 3.36(19) . . . . ?
O4 S1 C16 C21 -175.45(16) . . . . ?
O5 S1 O3 C15 -179.67(15) . . . . ?
O5 S1 C16 C17 135.05(16) . . . . ?
O5 S1 C16 C21 -43.77(18) . . . . ?
C1 C2 C3 C4 21.5(2) . . . . ?
C1 C2 C6 C7 15.5(3) . . . . ?
C1 C8 C9 C10 173.83(17) . . . . ?
C1 C8 C13 C12 177.39(15) . . . . ?
C1 C14 C15 O3 169.42(17) . . . . ?
C2 C1 C5 C4 37.89(18) . . . . ?
C2 C1 C8 C7 35.27(18) . . . . ?
C2 C1 C8 C9 -79.06(18) . . . . ?
C2 C1 C8 C13 154.50(15) . . . . ?
C2 C1 C14 C15 -176.90(18) . . . . ?
C2 C3 C4 C5 2.4(2) . . . . ?
C2 C6 C7 O1 -172.6(3) . . . . ?
C2 C6 C7 C8 7.1(3) . . . . ?
C3 C2 C6 C7 130.4(2) . . . . ?
C3 C4 C5 C1 -25.6(2) . . . . ?
C5 C1 C2 C3 -36.25(19) . . . . ?
C5 C1 C2 C6 85.23(19) . . . . ?
C5 C1 C8 C7 -73.66(18) . . . . ?
C5 C1 C8 C9 172.00(16) . . . . ?
C5 C1 C8 C13 45.6(2) . . . . ?
C5 C1 C14 C15 -66.3(2) . . . . ?
C6 C2 C3 C4 -92.9(2) . . . . ?
C6 C7 C8 C1 -26.5(2) . . . . ?
C6 C7 C8 C9 92.2(2) . . . . ?
C6 C7 C8 C13 -149.1(2) . . . . ?
C7 C8 C9 C10 62.9(2) . . . . ?
C7 C8 C13 C12 -68.4(2) . . . . ?
C8 C1 C2 C3 -153.48(16) . . . . ?
C8 C1 C2 C6 -32.0(2) . . . . ?
C8 C1 C5 C4 149.17(16) . . . . ?
C8 C1 C14 C15 64.8(2) . . . . ?
C8 C9 C10 C11 54.8(3) . . . . ?
C9 C8 C13 C12 49.0(2) . . . . ?
C9 C10 C11 C12 -44.6(3) . . . . ?
C10 C11 C12 O2 -148.4(2) . . . . ?
C10 C11 C12 C13 38.3(3) . . . . ?
C11 C12 C13 C8 -41.2(3) . . . . ?
C13 C8 C9 C10 -56.6(2) . . . . ?
C14 C1 C2 C3 81.1(2) . . . . ?
C14 C1 C2 C6 -157.42(18) . . . . ?
C14 C1 C5 C4 -77.72(19) . . . . ?
C14 C1 C8 C7 155.80(16) . . . . ?
C14 C1 C8 C9 41.5(2) . . . . ?
C14 C1 C8 C13 -85.0(2) . . . . ?
C16 S1 O3 C15 65.12(16) . . . . ?
C16 C17 C18 C19 -0.1(3) . . . . ?
C17 C16 C21 C20 -1.1(3) . . . . ?
C17 C18 C19 C20 -0.9(3) . . . . ?
C17 C18 C19 C22 179.7(2) . . . . ?
C18 C19 C20 C21 0.8(3) . . . . ?
C19 C20 C21 C16 0.2(3) . . . . ?
C21 C16 C17 C18 1.0(3) . . . . ?
C22 C19 C20 C21 -179.7(2) . . . . ?
